data_2102571
loop_
_publ_author_name
'Glidewell, Christopher'
'Low, John N.'
'Skakle, Janet M.S.'
'Wardell, Solange M. S. V.'
'Wardell, James L.'

_publ_section_title
;
 Isomeric iodo-<i>N</i>-(nitrobenzyl)anilines: interplay of hard and
 soft hydrogen bonds, iodo&#x00B7;&#x00B7;&#x00B7;nitro interactions
 and aromatic \p&#x00B7;&#x00B7;&#x00B7;\p stacking interactions
;
_journal_issue 4
_journal_name_full 'Acta Crystallographica Section B'
_journal_page_first 472
_journal_page_last 480
_journal_paper_doi 10.1107/S0108768104012017
_journal_volume 60
_journal_year 2004
_chemical_formula_moiety 'C13 H11 I N2 O2'
_chemical_formula_sum 'C13 H11 I N2 O2'
_chemical_formula_weight 354.14
_chemical_name_systematic
;
 2-Iodo-N-(4-nitrobenzyl)aniline
;
_space_group_IT_number 14
_symmetry_cell_setting monoclinic
_symmetry_space_group_name_Hall '-P 2ybc'
_symmetry_space_group_name_H-M 'P 1 21/c 1'
_atom_sites_solution_hydrogens geom
_atom_sites_solution_primary direct
_atom_sites_solution_secondary difmap
_cell_angle_alpha 90.00
_cell_angle_beta 96.3330(10)
_cell_angle_gamma 90.00
_cell_formula_units_Z 4
_cell_length_a 16.1564(6)
_cell_length_b 9.3589(3)
_cell_length_c 8.3326(3)
_cell_measurement_reflns_used 2850
_cell_measurement_temperature 120(2)
_cell_measurement_theta_max 27.49
_cell_measurement_theta_min 3.28
_cell_volume 1252.25(8)
_computing_cell_refinement 'DENZO-SMN (Otwinowski & Minor, 1997)'
_computing_data_collection 'Kappa-CCD server software (Nonius, 1997)'
_computing_data_reduction DENZO-SMN
_computing_molecular_graphics 'PLATON (Spek, 2003)'
_computing_publication_material 'SHELXL-97 and  PRPKAPPA (Ferguson, 1999)'
_computing_structure_refinement 'SHELXL-97 (Sheldrick, 1997a)'
_computing_structure_solution 'SHELXS-97 (Sheldrick, 1997b)'
_diffrn_ambient_temperature 120(2)
_diffrn_measured_fraction_theta_full 0.991
_diffrn_measured_fraction_theta_max 0.991
_diffrn_measurement_device_type Kappa-CCD
_diffrn_measurement_method '\f scans, and \w scans with \k offsets'
_diffrn_radiation_monochromator graphite
_diffrn_radiation_source 'frotating anode'
_diffrn_radiation_type 'Mo K\a'
_diffrn_radiation_wavelength 0.71073
_diffrn_reflns_av_R_equivalents 0.0497
_diffrn_reflns_av_sigmaI/netI 0.0374
_diffrn_reflns_limit_h_max 20
_diffrn_reflns_limit_h_min -20
_diffrn_reflns_limit_k_max 12
_diffrn_reflns_limit_k_min -11
_diffrn_reflns_limit_l_max 10
_diffrn_reflns_limit_l_min -7
_diffrn_reflns_number 8013
_diffrn_reflns_theta_full 27.49
_diffrn_reflns_theta_max 27.49
_diffrn_reflns_theta_min 3.28
_diffrn_standards_decay_% 0
_exptl_absorpt_coefficient_mu 2.552
_exptl_absorpt_correction_T_max 0.682
_exptl_absorpt_correction_T_min 0.496
_exptl_absorpt_correction_type multi-scan
_exptl_absorpt_process_details 'DENZO-SMN (Otwinowski & Minor, 1997)'
_exptl_crystal_colour red
_exptl_crystal_density_diffrn 1.878
_exptl_crystal_density_method 'not measured'
_exptl_crystal_description block
_exptl_crystal_F_000 688
_exptl_crystal_size_max 0.32
_exptl_crystal_size_mid 0.22
_exptl_crystal_size_min 0.15
_refine_diff_density_max 1.098
_refine_diff_density_min -0.743
_refine_ls_extinction_method none
_refine_ls_goodness_of_fit_ref 1.084
_refine_ls_hydrogen_treatment constr
_refine_ls_matrix_type full
_refine_ls_number_parameters 163
_refine_ls_number_reflns 2850
_refine_ls_number_restraints 0
_refine_ls_restrained_S_all 1.084
_refine_ls_R_factor_all 0.0308
_refine_ls_R_factor_gt 0.0277
_refine_ls_shift/su_max 0.001
_refine_ls_shift/su_mean 0.000
_refine_ls_structure_factor_coef Fsqd
_refine_ls_weighting_details 'w=1/[\s^2^(Fo^2^)+(0.0212P)^2^+2.0006P] where P=(Fo^2^+2Fc^2^)/3'
_refine_ls_weighting_scheme calc
_refine_ls_wR_factor_gt 0.0655
_refine_ls_wR_factor_ref 0.0668
_reflns_number_gt 2641
_reflns_number_total 2850
_reflns_threshold_expression I>2\s(I)
_cod_data_source_file na5018.cif
_cod_data_source_block (1)
_cod_depositor_comments
;
The following automatic conversions were performed:
'_exptl_absorpt_correction_type' value 'Multi-scan' changed to
'multi-scan' according to
'/home/saulius/struct/CIF-dictionaries/cif_core.dic' dictionary named
'cif_core.dic' version 2.4.1 from 2010-06-29.

Automatic conversion script
Id: cif_fix_enum 1527 2010-12-29 10:47:43Z saulius 

The following automatic conversions were performed:

'_exptl_absorpt_correction_type' value 'Multi-scan' changed to
'multi-scan' according to
/home/saulius/struct/CIF-dictionaries/cif_core.dic dictionary named
'cif_core.dic' version 2.4.1 from 2010-06-29.

Automatic conversion script
Id: cif_fix_values 1715 2011-07-08 13:25:40Z adriana 
;
_cod_original_sg_symbol_H-M 'P 21/c'
_cod_database_code 2102571

loop_
_symmetry_equiv_pos_as_xyz
'x, y, z'
'-x, y+1/2, -z+1/2'
'-x, -y, -z'
'x, -y-1/2, z-1/2'

loop_
_atom_site_label
_atom_site_fract_x
_atom_site_fract_y
_atom_site_fract_z
_atom_site_U_iso_or_equiv
_atom_site_adp_type
_atom_site_calc_flag
_atom_site_refinement_flags
_atom_site_occupancy
_atom_site_type_symbol
N1 0.34831(15) 0.8976(3) 0.5028(3) 0.0208(5) Uani d . 1 N
C11 0.21295(17) 0.8913(3) 0.6217(3) 0.0192(5) Uani d . 1 C
C12 0.19261(19) 0.7557(3) 0.5640(4) 0.0281(6) Uani d . 1 C
C13 0.1112(2) 0.7071(4) 0.5551(5) 0.0318(7) Uani d . 1 C
C14 0.0509(2) 0.7958(3) 0.6038(4) 0.0245(6) Uani d . 1 C
N14 -0.03558(17) 0.7472(3) 0.5918(3) 0.0297(6) Uani d . 1 N
O11 -0.05405(19) 0.6383(4) 0.5214(5) 0.0834(13) Uani d . 1 O
O12 -0.0862(2) 0.8140(4) 0.6529(6) 0.0817(14) Uani d . 1 O
C15 0.0693(2) 0.9301(4) 0.6644(5) 0.0389(8) Uani d . 1 C
C16 0.1511(2) 0.9776(4) 0.6731(5) 0.0369(8) Uani d . 1 C
C17 0.30204(17) 0.9441(3) 0.6341(3) 0.0221(6) Uani d . 1 C
C21 0.33837(17) 0.9641(3) 0.3538(3) 0.0175(5) Uani d . 1 C
C22 0.39526(16) 0.9418(3) 0.2390(3) 0.0169(5) Uani d . 1 C
I22 0.499804(10) 0.810111(19) 0.29835(2) 0.01968(8) Uani d . 1 I
C23 0.38454(17) 1.0054(3) 0.0883(3) 0.0201(5) Uani d . 1 C
C24 0.31735(19) 1.0959(3) 0.0458(3) 0.0223(6) Uani d . 1 C
C25 0.26030(18) 1.1191(3) 0.1566(4) 0.0233(6) Uani d . 1 C
C26 0.27045(18) 1.0544(3) 0.3076(3) 0.0215(6) Uani d . 1 C
H1 0.3833 0.8256 0.5187 0.08(2) Uiso calc R 1 H
H12 0.2348 0.6955 0.5302 0.034(11) Uiso calc R 1 H
H13 0.0972 0.6138 0.5159 0.064(14) Uiso calc R 1 H
H15 0.0270 0.9891 0.6996 0.056(13) Uiso calc R 1 H
H16 0.1649 1.0701 0.7146 0.051(12) Uiso calc R 1 H
H171 0.3017 1.0499 0.6368 0.025(9) Uiso d R 1 H
H172 0.3317 0.9105 0.7375 0.022(8) Uiso d R 1 H
H23 0.4234 0.9872 0.0131 0.042(11) Uiso calc R 1 H
H24 0.3106 1.1411 -0.0569 0.023(8) Uiso calc R 1 H
H25 0.2139 1.1799 0.1286 0.023(9) Uiso calc R 1 H
H26 0.2306 1.0716 0.3811 0.032(9) Uiso calc R 1 H

loop_
_atom_site_aniso_label
_atom_site_aniso_U_11
_atom_site_aniso_U_22
_atom_site_aniso_U_33
_atom_site_aniso_U_12
_atom_site_aniso_U_13
_atom_site_aniso_U_23
N1 0.0214(12) 0.0234(12) 0.0190(11) 0.0033(9) 0.0087(9) 0.0018(9)
C11 0.0212(13) 0.0211(14) 0.0167(12) -0.0015(10) 0.0078(10) 0.0007(10)
C12 0.0241(15) 0.0264(16) 0.0340(17) 0.0023(12) 0.0044(12) -0.0099(13)
C13 0.0242(16) 0.0283(17) 0.0430(19) -0.0015(12) 0.0041(14) -0.0113(14)
C14 0.0224(15) 0.0295(16) 0.0225(14) -0.0011(11) 0.0061(12) 0.0055(11)
N14 0.0252(13) 0.0325(15) 0.0321(14) -0.0023(11) 0.0068(11) 0.0080(12)
O11 0.0298(16) 0.095(3) 0.127(3) -0.0225(17) 0.0141(18) -0.067(3)
O12 0.0360(18) 0.065(2) 0.154(4) -0.0124(14) 0.054(2) -0.037(2)
C15 0.0291(17) 0.0275(17) 0.066(2) -0.0020(13) 0.0302(16) -0.0096(17)
C16 0.0343(18) 0.0243(16) 0.057(2) -0.0061(13) 0.0264(16) -0.0138(15)
C17 0.0220(14) 0.0272(15) 0.0187(13) -0.0028(11) 0.0094(10) -0.0035(12)
C21 0.0198(12) 0.0140(12) 0.0197(12) -0.0017(10) 0.0065(10) -0.0030(10)
C22 0.0170(12) 0.0135(12) 0.0208(13) -0.0008(10) 0.0047(9) -0.0029(10)
I22 0.01576(11) 0.02505(12) 0.01885(11) 0.00215(6) 0.00468(7) 0.00052(7)
C23 0.0207(13) 0.0200(13) 0.0203(13) -0.0030(10) 0.0055(10) -0.0018(11)
C24 0.0274(15) 0.0191(14) 0.0205(13) -0.0008(11) 0.0033(11) 0.0026(11)
C25 0.0237(14) 0.0177(14) 0.0285(15) 0.0024(11) 0.0028(12) 0.0002(11)
C26 0.0227(13) 0.0180(13) 0.0250(14) 0.0003(11) 0.0088(11) -0.0021(11)

loop_
_atom_type_symbol
_atom_type_description
_atom_type_scat_dispersion_real
_atom_type_scat_dispersion_imag
_atom_type_scat_source
C C 0.0033 0.0016 'International Tables Vol C Tables 4.2.6.8 and 6.1.1.4'
H H 0.0000 0.0000 'International Tables Vol C Tables 4.2.6.8 and 6.1.1.4'
I I -0.4742 1.8119 'International Tables Vol C Tables 4.2.6.8 and 6.1.1.4'
N N 0.0061 0.0033 'International Tables Vol C Tables 4.2.6.8 and 6.1.1.4'
O O 0.0106 0.0060 'International Tables Vol C Tables 4.2.6.8 and 6.1.1.4'

loop_
_geom_angle_atom_site_label_1
_geom_angle_atom_site_label_2
_geom_angle_atom_site_label_3
_geom_angle
_geom_angle_publ_flag
C21 N1 C17 121.4(2) no
C21 N1 H1 119.3 no
C17 N1 H1 119.3 no
C12 C11 C16 119.3(3) no
C12 C11 C17 120.7(3) no
C16 C11 C17 120.0(3) no
C11 C12 C13 120.5(3) no
C11 C12 H12 119.8 no
C13 C12 H12 119.8 no
C14 C13 C12 119.0(3) no
C14 C13 H13 120.5 no
C12 C13 H13 120.5 no
C15 C14 C13 122.0(3) no
C15 C14 N14 118.4(3) no
C13 C14 N14 119.6(3) no
O12 N14 O11 120.8(3) no
O12 N14 C14 120.3(3) no
O11 N14 C14 118.9(3) no
C14 C15 C16 118.5(3) no
C14 C15 H15 120.8 no
C16 C15 H15 120.8 no
C11 C16 C15 120.7(3) no
C11 C16 H16 119.6 no
C15 C16 H16 119.6 no
N1 C17 C11 114.4(2) no
N1 C17 H171 108.7 no
C11 C17 H171 108.7 no
N1 C17 H172 108.6 no
C11 C17 H172 108.7 no
H171 C17 H172 107.6 no
N1 C21 C26 121.8(2) no
N1 C21 C22 121.4(2) no
C26 C21 C22 116.7(2) no
C23 C22 C21 121.7(2) no
C23 C22 I22 118.84(19) no
C21 C22 I22 119.50(19) no
C22 C23 C24 120.6(3) no
C22 C23 H23 119.7 no
C24 C23 H23 119.7 no
C23 C24 C25 118.8(3) no
C23 C24 H24 120.6 no
C25 C24 H24 120.6 no
C26 C25 C24 120.8(3) no
C26 C25 H25 119.6 no
C24 C25 H25 119.6 no
C25 C26 C21 121.4(3) no
C25 C26 H26 119.3 no
C21 C26 H26 119.3 no

loop_
_geom_bond_atom_site_label_1
_geom_bond_atom_site_label_2
_geom_bond_distance
_geom_bond_publ_flag
N1 C21 1.382(4) no
N1 C17 1.458(3) no
N1 H1 0.88 no
C11 C12 1.383(4) no
C11 C16 1.388(4) no
C11 C17 1.515(4) no
C12 C13 1.386(4) no
C12 H12 0.95 no
C13 C14 1.375(4) no
C13 H13 0.95 no
C14 C15 1.374(4) no
C14 N14 1.463(4) no
N14 O12 1.188(4) no
N14 O11 1.197(4) no
C15 C16 1.389(5) no
C15 H15 0.95 no
C16 H16 0.95 no
C17 H171 0.99 no
C17 H172 0.99 no
C21 C26 1.405(4) no
C21 C22 1.413(4) no
C22 C23 1.383(4) no
C22 I22 2.105(3) no
C23 C24 1.392(4) no
C23 H23 0.95 no
C24 C25 1.392(4) no
C24 H24 0.95 no
C25 C26 1.390(4) no
C25 H25 0.95 no
C26 H26 0.95 no

loop_
_geom_hbond_atom_site_label_D
_geom_hbond_atom_site_label_H
_geom_hbond_atom_site_label_A
_geom_hbond_site_symmetry_A
_geom_hbond_distance_DH
_geom_hbond_distance_HA
_geom_hbond_distance_DA
_geom_hbond_angle_DHA
_geom_hbond_publ_flag
C13 H13 O11 3_566 0.95 2.47 3.403(5) 167 y
C26 H26 O12 3_576 0.95 2.55 3.272(4) 132 y

loop_
_geom_torsion_atom_site_label_1
_geom_torsion_atom_site_label_2
_geom_torsion_atom_site_label_3
_geom_torsion_atom_site_label_4
_geom_torsion
_geom_torsion_publ_flag
C16 C11 C12 C13 1.0(5) no
C17 C11 C12 C13 179.1(3) no
C11 C12 C13 C14 0.3(5) no
C12 C13 C14 C15 -1.5(5) no
C12 C13 C14 N14 178.7(3) no
C15 C14 N14 O12 -10.0(5) no
C13 C14 N14 O12 169.8(4) no
C15 C14 N14 O11 171.0(4) no
C13 C14 N14 O11 -9.2(5) no
C13 C14 C15 C16 1.3(6) no
N14 C14 C15 C16 -178.8(3) no
C12 C11 C16 C15 -1.1(5) no
C17 C11 C16 C15 -179.2(3) no
C14 C15 C16 C11 0.0(6) no
C21 N1 C17 C11 79.3(3) no
C12 C11 C17 N1 37.1(4) no
C16 C11 C17 N1 -144.8(3) no
C17 N1 C21 C26 -15.7(4) no
C17 N1 C21 C22 165.7(2) no
N1 C21 C22 C23 178.5(3) no
C26 C21 C22 C23 -0.1(4) no
N1 C21 C22 I22 -2.2(3) no
C26 C21 C22 I22 179.25(19) no
C21 C22 C23 C24 0.9(4) no
I22 C22 C23 C24 -178.4(2) no
C22 C23 C24 C25 -1.2(4) no
C23 C24 C25 C26 0.6(4) no
C24 C25 C26 C21 0.2(4) no
N1 C21 C26 C25 -179.0(3) no
C22 C21 C26 C25 -0.4(4) no

loop_
_cod_related_entry_id
_cod_related_entry_database
_cod_related_entry_code
1 ChemSpider 21140200
